data_4032341
loop_
_publ_author_name
'De, Pinaki Bhusan'
'Pradhan, Sourav'
'Punniyamurthy, Tharmalingam'

_publ_section_title
;
 Stereoselective Copper-Catalyzed Cross-Coupling of Aziridines with
 Benzimidazoles via Nucleophilic Ring Opening and C(sp(2))-H
 Functionalization.
;
_journal_issue 6
_journal_name_full 'The Journal of organic chemistry'
_journal_page_first 3183
_journal_page_last 3191
_journal_paper_doi 10.1021/acs.joc.7b00265
_journal_volume 82
_journal_year 2017
_chemical_formula_moiety 'C22 H18 Cl N3 O2 S'
_chemical_formula_sum 'C22 H18 Cl N3 O2 S'
_chemical_formula_weight 423.90
_space_group_crystal_system monoclinic
_space_group_IT_number 14
_space_group_name_Hall '-P 2yn'
_space_group_name_H-M_alt 'P 1 21/n 1'
_symmetry_space_group_name_Hall '-P 2yn'
_symmetry_space_group_name_H-M 'P 1 21/n 1'
_atom_sites_solution_hydrogens geom
_audit_creation_method SHELXL-2014/7
_cell_angle_alpha 90
_cell_angle_beta 100.212(6)
_cell_angle_gamma 90
_cell_formula_units_Z 4
_cell_length_a 9.7527(6)
_cell_length_b 8.3311(6)
_cell_length_c 24.3083(18)
_cell_measurement_reflns_used 2657
_cell_measurement_temperature 293(2)
_cell_measurement_theta_max 27.7650
_cell_measurement_theta_min 3.5290
_cell_volume 1943.8(2)
_computing_structure_refinement 'SHELXL-2014/7 (Sheldrick, 2014)'
_diffrn_ambient_temperature 293(2)
_diffrn_measured_fraction_theta_full 0.999
_diffrn_measured_fraction_theta_max 0.999
_diffrn_measurement_device_type 'CCD and area detector'
_diffrn_measurement_method 'phi and omega scans'
_diffrn_radiation_type MoK\a
_diffrn_radiation_wavelength 0.71073
_diffrn_reflns_av_R_equivalents 0.0351
_diffrn_reflns_av_unetI/netI 0.0510
_diffrn_reflns_Laue_measured_fraction_full 0.999
_diffrn_reflns_Laue_measured_fraction_max 0.999
_diffrn_reflns_limit_h_max 11
_diffrn_reflns_limit_h_min -11
_diffrn_reflns_limit_k_max 6
_diffrn_reflns_limit_k_min -10
_diffrn_reflns_limit_l_max 29
_diffrn_reflns_limit_l_min -25
_diffrn_reflns_number 7823
_diffrn_reflns_point_group_measured_fraction_full 0.999
_diffrn_reflns_point_group_measured_fraction_max 0.999
_diffrn_reflns_theta_full 25.242
_diffrn_reflns_theta_max 25.249
_diffrn_reflns_theta_min 2.980
_exptl_absorpt_coefficient_mu 0.329
_exptl_absorpt_correction_type multi-scan
_exptl_absorpt_process_details SADABS
_exptl_crystal_colour colourless
_exptl_crystal_density_diffrn 1.449
_exptl_crystal_description needle
_exptl_crystal_F_000 880
_exptl_crystal_size_max 0.29
_exptl_crystal_size_mid 0.24
_exptl_crystal_size_min 0.18
_exptl_transmission_factor_max 0.942
_exptl_transmission_factor_min 0.910
_refine_diff_density_max 0.291
_refine_diff_density_min -0.321
_refine_diff_density_rms 0.073
_refine_ls_extinction_method none
_refine_ls_goodness_of_fit_ref 1.081
_refine_ls_hydrogen_treatment constr
_refine_ls_matrix_type full
_refine_ls_number_parameters 263
_refine_ls_number_reflns 3518
_refine_ls_number_restraints 0
_refine_ls_restrained_S_all 1.081
_refine_ls_R_factor_all 0.0679
_refine_ls_R_factor_gt 0.0496
_refine_ls_shift/su_max 0.000
_refine_ls_shift/su_mean 0.000
_refine_ls_structure_factor_coef Fsqd
_refine_ls_weighting_details 'w=1/[\s^2^(Fo^2^)+(0.0100P)^2^+5.0000P] where P=(Fo^2^+2Fc^2^)/3'
_refine_ls_weighting_scheme calc
_refine_ls_wR_factor_gt 0.1295
_refine_ls_wR_factor_ref 0.1380
_reflns_Friedel_coverage 0.000
_reflns_number_gt 2667
_reflns_number_total 3518
_reflns_threshold_expression 'I > 2\s(I)'
_cod_data_source_file jo7b00265_si_001.cif
_cod_data_source_block pbd-4-cl-crys
_cod_depositor_comments 'Adding full bibliography for 4032341--4032342.cif.'
_cod_database_code 4032341
_shelx_shelxl_version_number 2014/7
_shelx_space_group_comment
;
The symmetry employed for this shelxl refinement is uniquely defined
by the following loop, which should always be used as a source of
symmetry information in preference to the above space-group names.
They are only intended as comments.
;

loop_
_space_group_symop_operation_xyz
'x, y, z'
'-x+1/2, y+1/2, -z+1/2'
'-x, -y, -z'
'x-1/2, -y-1/2, z-1/2'

loop_
_atom_site_label
_atom_site_type_symbol
_atom_site_fract_x
_atom_site_fract_y
_atom_site_fract_z
_atom_site_U_iso_or_equiv
_atom_site_adp_type
_atom_site_occupancy
_atom_site_site_symmetry_order
_atom_site_calc_flag
_atom_site_refinement_flags_posn
_atom_site_refinement_flags_adp
S1 S 0.79394(10) 0.76770(13) 0.31524(5) 0.0445(3) Uani 1 1 d . .
Cl1 Cl 0.06878(15) 1.10071(18) 0.06267(5) 0.0762(4) Uani 1 1 d . .
O1 O 0.8626(3) 0.9047(4) 0.34248(15) 0.0636(9) Uani 1 1 d . .
O2 O 0.8318(3) 0.7072(4) 0.26490(12) 0.0601(9) Uani 1 1 d . .
N1 N 0.4157(3) 0.8647(4) 0.31611(12) 0.0353(7) Uani 1 1 d . .
N3 N 0.6269(3) 0.8171(4) 0.29711(13) 0.0383(8) Uani 1 1 d . .
N2 N 0.5870(3) 0.9745(4) 0.37966(13) 0.0418(8) Uani 1 1 d . .
C4 C 0.3047(4) 0.8564(4) 0.21616(14) 0.0319(8) Uani 1 1 d . .
C8 C 0.5532(4) 0.8900(5) 0.33477(16) 0.0352(9) Uani 1 1 d . .
C15 C 0.3463(4) 0.9446(5) 0.35359(15) 0.0365(9) Uani 1 1 d . .
C16 C 0.8017(4) 0.6087(5) 0.36340(16) 0.0376(9) Uani 1 1 d . .
C10 C 0.4558(4) 1.0105(5) 0.39303(16) 0.0397(9) Uani 1 1 d . .
C5 C 0.3703(4) 0.9669(5) 0.18713(15) 0.0363(9) Uani 1 1 d . .
H5 H 0.4639 0.9904 0.1996 0.044 Uiso 1 1 calc R U
C9 C 0.5298(4) 0.7080(5) 0.26020(16) 0.0384(9) Uani 1 1 d . .
H9A H 0.5437 0.5974 0.2724 0.046 Uiso 1 1 calc R U
H9B H 0.5439 0.7159 0.2218 0.046 Uiso 1 1 calc R U
C7 C 0.3828(4) 0.7663(5) 0.26570(15) 0.0343(8) Uani 1 1 d . .
H7 H 0.3270 0.6739 0.2735 0.041 Uiso 1 1 calc R U
C1 C 0.1597(4) 1.0091(5) 0.12239(16) 0.0454(10) Uani 1 1 d . .
C14 C 0.2059(4) 0.9658(5) 0.35609(17) 0.0449(10) Uani 1 1 d . .
H14 H 0.1354 0.9220 0.3295 0.054 Uiso 1 1 calc R U
C3 C 0.1625(4) 0.8255(5) 0.19790(16) 0.0386(9) Uani 1 1 d . .
H3 H 0.1167 0.7528 0.2173 0.046 Uiso 1 1 calc R U
C21 C 0.7897(4) 0.4519(5) 0.34391(17) 0.0407(9) Uani 1 1 d . .
H21 H 0.7747 0.4316 0.3057 0.049 Uiso 1 1 calc R U
C6 C 0.2998(4) 1.0431(5) 0.13994(16) 0.0427(10) Uani 1 1 d . .
H6 H 0.3454 1.1157 0.1204 0.051 Uiso 1 1 calc R U
C20 C 0.8002(4) 0.3262(5) 0.38138(17) 0.0445(10) Uani 1 1 d . .
H20 H 0.7923 0.2212 0.3682 0.053 Uiso 1 1 calc R U
C2 C 0.0901(4) 0.9022(5) 0.15131(17) 0.0461(10) Uani 1 1 d . .
H2 H -0.0044 0.8823 0.1395 0.055 Uiso 1 1 calc R U
C12 C 0.2815(6) 1.1200(6) 0.4402(2) 0.0610(13) Uani 1 1 d . .
H12 H 0.2574 1.1788 0.4696 0.073 Uiso 1 1 calc R U
C19 C 0.8224(4) 0.3546(5) 0.43841(18) 0.0491(11) Uani 1 1 d . .
C17 C 0.8193(5) 0.6399(5) 0.42019(18) 0.0511(11) Uani 1 1 d . .
H17 H 0.8243 0.7450 0.4333 0.061 Uiso 1 1 calc R U
C13 C 0.1778(5) 1.0557(6) 0.40034(19) 0.0557(12) Uani 1 1 d . .
H13 H 0.0854 1.0737 0.4035 0.067 Uiso 1 1 calc R U
C11 C 0.4214(5) 1.0989(5) 0.43732(17) 0.0537(12) Uani 1 1 d . .
H11 H 0.4906 1.1427 0.4644 0.064 Uiso 1 1 calc R U
C18 C 0.8294(5) 0.5124(6) 0.45703(18) 0.0581(12) Uani 1 1 d . .
H18 H 0.8411 0.5328 0.4952 0.070 Uiso 1 1 calc R U
C22 C 0.8371(6) 0.2155(6) 0.4788(2) 0.0728(15) Uani 1 1 d . .
H22A H 0.7882 0.1240 0.4610 0.109 Uiso 1 1 calc R U
H22B H 0.7984 0.2445 0.5111 0.109 Uiso 1 1 calc R U
H22C H 0.9339 0.1895 0.4901 0.109 Uiso 1 1 calc R U

loop_
_atom_site_aniso_label
_atom_site_aniso_U_11
_atom_site_aniso_U_22
_atom_site_aniso_U_33
_atom_site_aniso_U_23
_atom_site_aniso_U_13
_atom_site_aniso_U_12
S1 0.0274(5) 0.0471(6) 0.0603(7) 0.0111(5) 0.0113(4) 0.0046(5)
Cl1 0.0876(10) 0.0834(10) 0.0468(7) 0.0020(7) -0.0179(6) 0.0173(8)
O1 0.0353(16) 0.0500(19) 0.101(3) 0.0074(18) 0.0015(16) -0.0085(14)
O2 0.0479(17) 0.077(2) 0.0623(19) 0.0209(17) 0.0276(15) 0.0217(16)
N1 0.0300(16) 0.0396(19) 0.0365(17) -0.0017(14) 0.0064(13) 0.0026(14)
N3 0.0269(16) 0.0393(19) 0.0490(19) 0.0004(15) 0.0081(14) 0.0045(14)
N2 0.0374(18) 0.0390(19) 0.047(2) -0.0013(16) 0.0022(15) -0.0007(15)
C4 0.0286(18) 0.032(2) 0.0357(19) -0.0054(16) 0.0069(15) -0.0007(16)
C8 0.0275(18) 0.034(2) 0.044(2) 0.0060(18) 0.0057(16) 0.0028(16)
C15 0.040(2) 0.034(2) 0.036(2) 0.0035(17) 0.0084(16) 0.0048(17)
C16 0.0265(18) 0.041(2) 0.045(2) 0.0014(18) 0.0064(16) 0.0060(17)
C10 0.049(2) 0.032(2) 0.038(2) 0.0031(17) 0.0076(17) 0.0031(18)
C5 0.0253(18) 0.041(2) 0.043(2) 0.0011(18) 0.0071(15) -0.0027(16)
C9 0.033(2) 0.036(2) 0.047(2) 0.0005(18) 0.0096(17) 0.0047(17)
C7 0.0300(18) 0.033(2) 0.040(2) -0.0002(17) 0.0063(15) -0.0025(16)
C1 0.053(3) 0.045(2) 0.035(2) -0.0084(19) -0.0011(18) 0.011(2)
C14 0.038(2) 0.049(3) 0.050(2) 0.005(2) 0.0155(18) 0.006(2)
C3 0.0314(19) 0.039(2) 0.046(2) -0.0080(18) 0.0088(17) -0.0061(17)
C21 0.031(2) 0.048(3) 0.043(2) -0.0027(19) 0.0070(16) 0.0042(18)
C6 0.045(2) 0.043(2) 0.042(2) 0.0016(19) 0.0121(18) 0.0007(19)
C20 0.036(2) 0.041(2) 0.056(3) -0.001(2) 0.0067(18) 0.0028(18)
C2 0.032(2) 0.052(3) 0.050(2) -0.017(2) -0.0013(18) -0.0007(19)
C12 0.082(4) 0.052(3) 0.057(3) -0.004(2) 0.035(3) 0.013(3)
C19 0.041(2) 0.052(3) 0.054(3) 0.011(2) 0.0093(19) 0.006(2)
C17 0.057(3) 0.044(3) 0.051(3) -0.008(2) 0.004(2) 0.008(2)
C13 0.054(3) 0.057(3) 0.064(3) 0.005(2) 0.031(2) 0.011(2)
C11 0.077(3) 0.042(3) 0.040(2) -0.003(2) 0.007(2) 0.002(2)
C18 0.069(3) 0.064(3) 0.040(2) -0.001(2) 0.004(2) 0.012(3)
C22 0.074(4) 0.072(4) 0.071(3) 0.025(3) 0.008(3) 0.004(3)

loop_
_atom_type_symbol
_atom_type_description
_atom_type_scat_dispersion_real
_atom_type_scat_dispersion_imag
_atom_type_scat_source
C C 0.0033 0.0016 'International Tables Vol C Tables 4.2.6.8 and 6.1.1.4'
H H 0.0000 0.0000 'International Tables Vol C Tables 4.2.6.8 and 6.1.1.4'
N N 0.0061 0.0033 'International Tables Vol C Tables 4.2.6.8 and 6.1.1.4'
O O 0.0106 0.0060 'International Tables Vol C Tables 4.2.6.8 and 6.1.1.4'
S S 0.1246 0.1234 'International Tables Vol C Tables 4.2.6.8 and 6.1.1.4'
Cl Cl 0.1484 0.1585 'International Tables Vol C Tables 4.2.6.8 and 6.1.1.4'

loop_
_geom_angle_atom_site_label_1
_geom_angle_atom_site_label_2
_geom_angle_atom_site_label_3
_geom_angle
O1 S1 O2 120.5(2)
O1 S1 N3 106.42(17)
O2 S1 N3 104.49(17)
O1 S1 C16 109.42(19)
O2 S1 C16 108.44(19)
N3 S1 C16 106.67(17)
C8 N1 C15 105.9(3)
C8 N1 C7 115.2(3)
C15 N1 C7 139.0(3)
C8 N3 C9 108.3(3)
C8 N3 S1 121.8(3)
C9 N3 S1 119.7(2)
C8 N2 C10 101.9(3)
C5 C4 C3 118.8(3)
C5 C4 C7 121.7(3)
C3 C4 C7 119.5(3)
N2 C8 N1 117.2(3)
N2 C8 N3 135.0(3)
N1 C8 N3 107.8(3)
C14 C15 N1 133.1(4)
C14 C15 C10 123.5(4)
N1 C15 C10 103.4(3)
C17 C16 C21 120.3(4)
C17 C16 S1 120.3(3)
C21 C16 S1 119.4(3)
C11 C10 N2 130.2(4)
C11 C10 C15 118.2(4)
N2 C10 C15 111.7(3)
C6 C5 C4 121.4(3)
N3 C9 C7 104.9(3)
N1 C7 C4 113.3(3)
N1 C7 C9 100.4(3)
C4 C7 C9 115.7(3)
C2 C1 C6 121.4(4)
C2 C1 Cl1 118.9(3)
C6 C1 Cl1 119.7(3)
C13 C14 C15 115.9(4)
C2 C3 C4 120.5(4)
C20 C21 C16 119.8(4)
C5 C6 C1 118.6(4)
C21 C20 C19 120.7(4)
C3 C2 C1 119.2(4)
C13 C12 C11 121.3(4)
C20 C19 C18 118.6(4)
C20 C19 C22 120.0(4)
C18 C19 C22 121.4(4)
C18 C17 C16 118.9(4)
C14 C13 C12 122.5(4)
C12 C11 C10 118.6(4)
C17 C18 C19 121.5(4)

loop_
_geom_bond_atom_site_label_1
_geom_bond_atom_site_label_2
_geom_bond_distance
S1 O1 1.426(3)
S1 O2 1.431(3)
S1 N3 1.663(3)
S1 C16 1.760(4)
Cl1 C1 1.738(4)
N1 C8 1.354(4)
N1 C15 1.397(5)
N1 C7 1.462(4)
N3 C8 1.398(5)
N3 C9 1.492(5)
N2 C8 1.291(5)
N2 C10 1.407(5)
C4 C5 1.384(5)
C4 C3 1.402(5)
C4 C7 1.506(5)
C15 C14 1.392(5)
C15 C10 1.414(5)
C16 C17 1.385(5)
C16 C21 1.387(5)
C10 C11 1.394(6)
C5 C6 1.383(5)
C9 C7 1.542(5)
C1 C2 1.384(6)
C1 C6 1.387(6)
C14 C13 1.377(6)
C3 C2 1.381(5)
C21 C20 1.380(5)
C20 C19 1.385(6)
C12 C13 1.379(7)
C12 C11 1.389(6)
C19 C18 1.389(6)
C19 C22 1.510(6)
C17 C18 1.381(6)
